data_1575808
loop_
_publ_author_name
'Sahoo, Rajata Kumar'
'Mukhopadhyay, Sayantan'
'Rajput, Sagrika'
'Jana, Achintya'
'Nembenna, Sharanappa'

_publ_section_title
;
 Bulky bis-guanidine ligand-based neutral and cationic zinc alkyl, halide,
 and hydride complexes: synthesis, characterization, and catalytic
 application.
;
_journal_issue 41
_journal_name_full 'Dalton transactions (Cambridge, England : 2003)'
_journal_page_first 15554
_journal_page_last 15560
_journal_paper_doi 10.1039/d4dt02907k
_journal_volume 54
_journal_year 2025
_chemical_formula_moiety 'C52 H75 N5 Zn'
_chemical_formula_sum 'C52 H75 N5 Zn'
_chemical_formula_weight 835.60
_space_group_crystal_system triclinic
_space_group_IT_number 2
_space_group_name_Hall '-P 1'
_space_group_name_H-M_alt 'P -1'
_symmetry_Int_Tables_number 2
_atom_sites_solution_primary direct
_audit_creation_date 2023-04-05
_audit_creation_method
;
Olex2 1.2-beta
(compiled 2017.03.28 svn.r3405 for OlexSys, GUI svn.r5335)
;
_audit_update_record
;
2023-09-03 deposited with the CCDC.	2025-09-16 downloaded from the CCDC.
;
_cell_angle_alpha 91.713(1)
_cell_angle_beta 104.010(1)
_cell_angle_gamma 115.085(1)
_cell_formula_units_Z 2
_cell_length_a 10.7771(1)
_cell_length_b 12.0104(2)
_cell_length_c 21.3556(2)
_cell_measurement_reflns_used 24561
_cell_measurement_temperature 100
_cell_measurement_theta_max 72.4480
_cell_measurement_theta_min 4.0990
_cell_volume 2401.24(6)
_computing_cell_refinement 'CrysAlisPro 1.171.39.46b (Rigaku OD, 2018)'
_computing_data_collection 'CrysAlisPro 1.171.39.46b (Rigaku OD, 2018)'
_computing_data_reduction 'CrysAlisPro 1.171.39.46b (Rigaku OD, 2018)'
_computing_molecular_graphics 'Olex2 (Dolomanov et al., 2009)'
_computing_publication_material 'Olex2 (Dolomanov et al., 2009)'
_computing_structure_refinement 'olex2.refine (Bourhis et al., 2015)'
_computing_structure_solution 'SIR2004 (Burla et al., 2007)'
_diffrn_ambient_temperature 100
_diffrn_detector_type 'Pilatus 200K'
_diffrn_measured_fraction_theta_full 0.9969
_diffrn_measured_fraction_theta_max 0.9969
_diffrn_measurement_details
;
List of Runs (angles in degrees, time in seconds):

  # Type    Start    End  Width  t~exp~   \w     \q     \k     \f   Frames
#--------------------------------------------------------------------------
  1  \w    -32.00  25.00   0.50    1.00    --    0.00  95.00  13.00  114
  2  \w    101.00 162.00   0.50    4.00    --   94.37  95.00  13.00  122
  3  \w     27.00 110.00   0.50    4.00    --   94.37 -95.00 -96.00  166
  4  \w    -61.00  10.00   0.50    1.00    --    0.00 -57.00-150.00  142
  5  \w    -65.00   1.00   0.50    1.00    --    0.00 -37.00 150.00  132
  6  \w     -1.00  65.00   0.50    1.00    --    0.00  37.00 -90.00  132
  7  \w     -1.00  65.00   0.50    1.00    --    0.00  37.00 -30.00  132
  8  \w     33.00 106.00   0.50    4.00    --   94.37 -61.00 120.00  146
  9  \w     28.00  95.00   0.50    4.00    --   94.37 -30.00-150.00  134
 10  \w     93.00 162.00   0.50    4.00    --   94.37  15.00-180.00  138
 11  \w     31.00  97.00   0.50    4.00    --   94.37 -45.00-120.00  132
 12  \w     31.00  97.00   0.50    4.00    --   94.37 -45.00 -30.00  132
 13  \w     33.00 106.00   0.50    4.00    --   94.37 -61.00  60.00  146
 14  \w     92.00 157.00   0.50    4.00    --   94.37  45.00-150.00  130
 15  \w     27.00  96.00   0.50    4.00    --   94.37 -15.00-120.00  138
 16  \w     31.00 117.00   0.50    4.00    --   94.37-125.00 -90.00  172
 17  \w     27.00 109.00   0.50    4.00    --   94.37 -94.00   0.00  164
 18  \w     94.00 161.00   0.50    4.00    --   94.37  30.00  90.00  134
 19  \w     32.00 116.00   0.50    4.00    --   94.37 -77.00   0.00  168
 20  \w     31.00  97.00   0.50    4.00    --   94.37 -45.00 120.00  132
 21  \w     31.00 117.00   0.50    4.00    --   94.37-125.00 150.00  172
 22  \w     27.00  96.00   0.50    4.00    --   94.37 -15.00 -60.00  138
 23  \w     31.00 117.00   0.50    4.00    --   94.37-125.00 -60.00  172
 24  \w     28.00  95.00   0.50    4.00    --   94.37 -30.00  30.00  134
 25  \w     94.00 158.00   0.50    4.00    --   94.37 125.00  60.00  128
 26  \w     72.00 157.00   0.50    4.00    --   94.37  77.00  90.00  170
 27  \w    -10.00  61.00   0.50    1.00    --    0.00  57.00  60.00  142
 28  \w     -1.00  65.00   0.50    1.00    --    0.00  37.00-150.00  132
 29  \w    -62.00  22.00   0.50    1.00    --    0.00 -77.00   0.00  168
 30  \w    -22.00  58.00   0.50    1.00    --    0.00  77.00  60.00  160
 31  \w     -1.00  65.00   0.50    1.00    --    0.00  37.00 150.00  132
;
_diffrn_measurement_device 'four-circle diffractometer'
_diffrn_measurement_device_type 'SuperNova, Dual, Cu at home/near, Pilatus 200K'
_diffrn_measurement_method '\w scans'
_diffrn_radiation_type 'Cu K\a'
_diffrn_radiation_wavelength 1.54184
_diffrn_reflns_av_R_equivalents 0.0848
_diffrn_reflns_av_unetI/netI 0.0502
_diffrn_reflns_limit_h_max 10
_diffrn_reflns_limit_h_min -13
_diffrn_reflns_limit_k_max 14
_diffrn_reflns_limit_k_min -14
_diffrn_reflns_limit_l_max 26
_diffrn_reflns_limit_l_min -24
_diffrn_reflns_number 34581
_diffrn_reflns_theta_full 68.2513
_diffrn_reflns_theta_max 68.25
_diffrn_reflns_theta_min 4.11
_exptl_absorpt_coefficient_mu 0.990
_exptl_absorpt_correction_T_max 1.00000
_exptl_absorpt_correction_T_min 0.74354
_exptl_absorpt_correction_type multi-scan
_exptl_absorpt_process_details
;
CrysAlisPro 1.171.39.46b (Rigaku Oxford Diffraction, 2018)
Empirical absorption correction using spherical harmonics,
 implemented in SCALE3 ABSPACK scaling algorithm.
;
_exptl_crystal_colour 'clear whiteish colourless'
_exptl_crystal_colour_lustre clear
_exptl_crystal_colour_modifier whiteish
_exptl_crystal_colour_primary colourless
_exptl_crystal_density_diffrn 1.1556
_exptl_crystal_description block
_exptl_crystal_F_000 903.0405
_exptl_crystal_size_max 0.2
_exptl_crystal_size_mid 0.19
_exptl_crystal_size_min 0.17
_refine_diff_density_max 1.3921
_refine_diff_density_min -0.9235
_refine_diff_density_rms 0.1175
_refine_ls_d_res_high 0.8300
_refine_ls_d_res_low 10.7532
_refine_ls_goodness_of_fit_ref 1.0385
_refine_ls_hydrogen_treatment constr
_refine_ls_matrix_type full
_refine_ls_number_constraints 115
_refine_ls_number_parameters 540
_refine_ls_number_reflns 8766
_refine_ls_number_restraints 0
_refine_ls_restrained_S_all 1.0385
_refine_ls_R_factor_all 0.0727
_refine_ls_R_factor_gt 0.0666
_refine_ls_shift/su_max 0.0000
_refine_ls_shift/su_mean 0.0000
_refine_ls_structure_factor_coef Fsqd
_refine_ls_weighting_details 'w=1/[\s^2^(Fo^2^)+(0.0757P)^2^+7.2195P] where P=(Fo^2^+2Fc^2^)/3'
_refine_ls_weighting_scheme calc
_refine_ls_wR_factor_gt 0.1774
_refine_ls_wR_factor_ref 0.1805
_reflns_Friedel_coverage 0.0
_reflns_limit_h_max 12
_reflns_limit_h_min -12
_reflns_limit_k_max 14
_reflns_limit_k_min -14
_reflns_limit_l_max 25
_reflns_limit_l_min 0
_reflns_number_gt 7906
_reflns_number_total 8766
_reflns_threshold_expression I>=2u(I)
_cod_data_source_file d4dt02907k2.cif
_cod_data_source_block SN-RKS-ZnEt
_cod_depositor_comments 'Adding full bibliography for 1575802--1575808.cif.'
_cod_database_code 1575808
_olex2_refinement_description
;
1. Fixed Uiso
 At 1.2 times of:
  All C(H) groups, All C(H,H) groups, All N(H) groups
 At 1.5 times of:
  All C(H,H,H) groups
2.a Ternary CH refined with riding coordinates:
 C23(H23), C35(H35), C47(H47), C38(H38), C26(H26), C12(H12), C50(H50), C9(H9)
2.b Secondary CH2 refined with riding coordinates:
 C1(H1a,H1b)
2.c Aromatic/amide H refined with riding coordinates:
 N5(H5), N4(H4), C45(H45), C21(H21), C19(H19), C5(H5a), C43(H43), C44(H44),
 C20(H20), C7(H7), C32(H32), C31(H31), C6(H6), C33(H33)
2.d Idealised Me refined as rotating group:
 C48(H48a,H48b,H48c), C37(H37a,H37b,H37c), C49(H49a,H49b,H49c), C36(H36a,H36b,
 H36c), C51(H51a,H51b,H51c), C52(H52a,H52b,H52c), C28(H28a,H28b,H28c), C27(H27a,
 H27b,H27c), C2(H2a,H2b,H2c), C11(H11a,H11b,H11c), C24(H24a,H24b,H24c),
 C13(H13a,H13b,H13c), C14(H14a,H14b,H14c), C39(H39a,H39b,H39c), C40(H40a,H40b,
 H40c), C25(H25a,H25b,H25c), C10(H10a,H10b,H10c)
;
_olex2_submission_special_instructions 'No special instructions were received'
_oxdiff_exptl_absorpt_empirical_details
;
Empirical correction (ABSPACK) includes:
- Absorption correction using spherical harmonics
- Frame scaling
;

loop_
_space_group_symop_id
_space_group_symop_operation_xyz
1 x,y,z
2 -x,-y,-z

loop_
_atom_site_label
_atom_site_type_symbol
_atom_site_fract_x
_atom_site_fract_y
_atom_site_fract_z
_atom_site_U_iso_or_equiv
_atom_site_adp_type
_atom_site_occupancy
_atom_site_refinement_flags_posn
Zn1 Zn 0.31417(4) 0.14728(4) 0.73031(2) 0.01915(15) Uani 1.000000 .
N5 N 0.5805(3) 0.4761(2) 0.85666(13) 0.0179(6) Uani 1.000000 .
H5 H 0.6073(3) 0.4451(2) 0.89133(13) 0.0215(7) Uiso 1.000000 R
N3 N 0.4788(3) 0.4480(2) 0.74710(12) 0.0177(5) Uani 1.000000 .
N2 N 0.4655(3) 0.2737(2) 0.80134(13) 0.0185(6) Uani 1.000000 .
N1 N 0.3109(3) 0.2655(2) 0.66974(12) 0.0166(5) Uani 1.000000 .
N4 N 0.4076(3) 0.4611(2) 0.63914(13) 0.0192(6) Uani 1.000000 .
H4 H 0.3633(3) 0.4242(2) 0.59850(13) 0.0231(7) Uiso 1.000000 R
C4 C 0.5039(3) 0.3957(3) 0.79947(15) 0.0168(6) Uani 1.000000 .
C29 C 0.4839(3) 0.5942(3) 0.65031(15) 0.0182(6) Uani 1.000000 .
C3 C 0.3985(3) 0.3874(3) 0.68709(15) 0.0162(6) Uani 1.000000 .
C0aa C 0.2192(3) 0.2238(3) 0.60373(15) 0.0192(7) Uani 1.000000 .
C30 C 0.6343(3) 0.6504(3) 0.66888(15) 0.0212(7) Uani 1.000000 .
C17 C 0.5194(3) 0.2361(3) 0.86063(15) 0.0195(7) Uani 1.000000 .
C41 C 0.6206(3) 0.6070(3) 0.86465(15) 0.0184(6) Uani 1.000000 .
C45 C 0.5577(4) 0.7761(3) 0.86542(17) 0.0255(7) Uani 1.000000 .
H45 H 0.4877(4) 0.8062(3) 0.85936(17) 0.0306(9) Uiso 1.000000 R
C23 C 0.3046(4) 0.2155(3) 0.89912(17) 0.0241(7) Uani 1.000000 .
H23 H 0.2828(4) 0.2456(3) 0.85654(17) 0.0289(9) Uiso 1.000000 R
C34 C 0.4058(4) 0.6635(3) 0.64011(15) 0.0206(7) Uani 1.000000 .
C42 C 0.7661(3) 0.6904(3) 0.88294(15) 0.0206(7) Uani 1.000000 .
C1aa C 0.0827(3) 0.2205(3) 0.59024(17) 0.0225(7) Uani 1.000000 .
C22 C 0.4415(3) 0.2015(3) 0.90675(16) 0.0219(7) Uani 1.000000 .
C35 C 0.2445(4) 0.5969(3) 0.61178(16) 0.0239(7) Uani 1.000000 .
H35 H 0.2080(4) 0.5216(3) 0.63354(16) 0.0286(9) Uiso 1.000000 R
C47 C 0.3573(3) 0.5601(3) 0.84593(16) 0.0223(7) Uani 1.000000 .
H47 H 0.3471(3) 0.4733(3) 0.84517(16) 0.0268(8) Uiso 1.000000 R
C21 C 0.4932(4) 0.1562(3) 0.96089(16) 0.0249(7) Uani 1.000000 .
H21 H 0.4408(4) 0.1317(3) 0.99210(16) 0.0299(9) Uiso 1.000000 R
C46 C 0.5151(3) 0.6481(3) 0.85800(15) 0.0200(7) Uani 1.000000 .
C38 C 0.7144(4) 0.5733(3) 0.66888(17) 0.0254(7) Uani 1.000000 .
H38 H 0.6586(4) 0.4918(3) 0.68218(17) 0.0305(9) Uiso 1.000000 R
C26 C 0.7298(4) 0.2618(3) 0.81863(17) 0.0258(7) Uani 1.000000 .
H26 H 0.7115(4) 0.3292(3) 0.79810(17) 0.0310(9) Uiso 1.000000 R
C19 C 0.6966(4) 0.1825(3) 0.92561(17) 0.0258(7) Uani 1.000000 .
H19 H 0.7841(4) 0.1767(3) 0.93286(17) 0.0309(9) Uiso 1.000000 R
C5 C -0.0044(4) 0.1827(3) 0.52617(18) 0.0284(8) Uani 1.000000 .
H5a H -0.0965(4) 0.1801(3) 0.51623(18) 0.0340(9) Uiso 1.000000 R
C43 C 0.8038(4) 0.8176(3) 0.89129(17) 0.0268(8) Uani 1.000000 .
H43 H 0.9019(4) 0.8758(3) 0.90388(17) 0.0321(9) Uiso 1.000000 R
C18 C 0.6496(3) 0.2276(3) 0.87000(16) 0.0219(7) Uani 1.000000 .
C44 C 0.7010(4) 0.8597(3) 0.88153(19) 0.0296(8) Uani 1.000000 .
H44 H 0.7285(4) 0.9465(3) 0.88587(19) 0.0356(10) Uiso 1.000000 R
C12 C 0.0301(4) 0.2517(3) 0.64493(18) 0.0254(7) Uani 1.000000 .
H12 H 0.1151(4) 0.3156(3) 0.67875(18) 0.0305(9) Uiso 1.000000 R
C50 C 0.8796(3) 0.6431(3) 0.89526(17) 0.0242(7) Uani 1.000000 .
H50 H 0.8458(3) 0.5699(3) 0.86107(17) 0.0291(9) Uiso 1.000000 R
C48 C 0.3028(4) 0.5872(4) 0.90172(18) 0.0292(8) Uani 1.000000 .
H48a H 0.3628(18) 0.584(3) 0.9434(2) 0.0438(12) Uiso 1.000000 GR
H48b H 0.307(3) 0.6703(11) 0.9020(8) 0.0438(12) Uiso 1.000000 GR
H48c H 0.2040(10) 0.5251(15) 0.8955(7) 0.0438(12) Uiso 1.000000 GR
C8 C 0.2666(4) 0.1885(3) 0.55412(16) 0.0230(7) Uani 1.000000 .
C20 C 0.6194(4) 0.1460(3) 0.97038(17) 0.0290(8) Uani 1.000000 .
H20 H 0.6526(4) 0.1140(3) 1.00754(17) 0.0348(10) Uiso 1.000000 R
C7 C 0.1741(4) 0.1504(3) 0.49051(17) 0.0280(8) Uani 1.000000 .
H7 H 0.2032(4) 0.1253(3) 0.45629(17) 0.0336(9) Uiso 1.000000 R
C9 C 0.4111(4) 0.1878(3) 0.56870(17) 0.0263(7) Uani 1.000000 .
H9 H 0.4759(4) 0.2520(3) 0.60772(17) 0.0315(9) Uiso 1.000000 R
C37 C 0.2052(4) 0.5520(4) 0.53839(17) 0.0289(8) Uani 1.000000 .
H37a H 0.228(3) 0.6237(4) 0.5149(2) 0.0434(12) Uiso 1.000000 GR
H37b H 0.260(2) 0.508(2) 0.5311(2) 0.0434(12) Uiso 1.000000 GR
H37c H 0.1030(7) 0.496(2) 0.5224(3) 0.0434(12) Uiso 1.000000 GR
C49 C 0.2670(4) 0.5671(4) 0.78060(18) 0.0295(8) Uani 1.000000 .
H49a H 0.270(2) 0.6498(9) 0.7813(5) 0.0442(12) Uiso 1.000000 GR
H49b H 0.3050(18) 0.552(3) 0.7456(2) 0.0442(12) Uiso 1.000000 GR
H49c H 0.1681(7) 0.5039(17) 0.7729(6) 0.0442(12) Uiso 1.000000 GR
C32 C 0.6284(4) 0.8496(3) 0.67569(19) 0.0319(8) Uani 1.000000 .
H32 H 0.6781(4) 0.9376(3) 0.68658(19) 0.0382(10) Uiso 1.000000 R
C31 C 0.7038(4) 0.7804(3) 0.68188(18) 0.0286(8) Uani 1.000000 .
H31 H 0.8052(4) 0.8219(3) 0.69526(18) 0.0344(9) Uiso 1.000000 R
C6 C 0.0411(4) 0.1489(3) 0.47677(18) 0.0325(9) Uani 1.000000 .
H6 H -0.0191(4) 0.1246(3) 0.43323(18) 0.0390(10) Uiso 1.000000 R
C33 C 0.4810(4) 0.7924(3) 0.65381(18) 0.0276(8) Uani 1.000000 .
H33 H 0.4306(4) 0.8416(3) 0.64807(18) 0.0331(9) Uiso 1.000000 R
C36 C 0.1671(4) 0.6741(4) 0.62251(19) 0.0331(9) Uani 1.000000 .
H36a H 0.194(2) 0.705(2) 0.6692(2) 0.0496(13) Uiso 1.000000 GR
H36b H 0.194(2) 0.7448(15) 0.5984(11) 0.0496(13) Uiso 1.000000 GR
H36c H 0.0637(4) 0.6222(8) 0.6069(13) 0.0496(13) Uiso 1.000000 GR
C51 C 0.8982(4) 0.5990(4) 0.96161(19) 0.0342(9) Uani 1.000000 .
H51a H 0.925(3) 0.6676(9) 0.9960(2) 0.0513(13) Uiso 1.000000 GR
H51b H 0.8083(10) 0.5297(18) 0.9627(5) 0.0513(13) Uiso 1.000000 GR
H51c H 0.973(2) 0.571(3) 0.9689(6) 0.0513(13) Uiso 1.000000 GR
C52 C 1.0254(4) 0.7394(4) 0.8910(2) 0.0346(9) Uani 1.000000 .
H52a H 1.0133(5) 0.774(2) 0.8500(7) 0.0519(13) Uiso 1.000000 GR
H52b H 1.0677(14) 0.8067(14) 0.9280(8) 0.0519(13) Uiso 1.000000 GR
H52c H 1.0885(11) 0.6995(7) 0.8921(15) 0.0519(13) Uiso 1.000000 GR
C28 C 0.6706(4) 0.1506(4) 0.76483(19) 0.0328(9) Uani 1.000000 .
H28a H 0.690(3) 0.0839(11) 0.7830(4) 0.0492(13) Uiso 1.000000 GR
H28b H 0.5673(6) 0.1206(17) 0.7472(10) 0.0492(13) Uiso 1.000000 GR
H28c H 0.716(2) 0.1761(8) 0.7298(7) 0.0492(13) Uiso 1.000000 GR
C27 C 0.8924(4) 0.3119(4) 0.8461(2) 0.0367(9) Uani 1.000000 .
H27a H 0.9282(6) 0.3809(19) 0.8817(10) 0.0550(14) Uiso 1.000000 GR
H27b H 0.9145(4) 0.2453(9) 0.8629(14) 0.0550(14) Uiso 1.000000 GR
H27c H 0.9380(5) 0.341(3) 0.8115(4) 0.0550(14) Uiso 1.000000 GR
C2 C 0.2859(4) -0.0898(3) 0.77773(19) 0.0311(8) Uani 1.000000 .
H2a H 0.3645(19) -0.089(2) 0.7619(8) 0.0467(12) Uiso 1.000000 GR
H2b H 0.324(3) -0.0424(16) 0.8218(3) 0.0467(12) Uiso 1.000000 GR
H2c H 0.2201(8) -0.1759(9) 0.7788(11) 0.0467(12) Uiso 1.000000 GR
C11 C 0.3995(4) 0.0615(4) 0.5860(2) 0.0376(9) Uani 1.000000 .
H11a H 0.359(3) 0.0423(14) 0.6229(10) 0.0564(14) Uiso 1.000000 GR
H11b H 0.338(3) -0.0032(6) 0.5482(5) 0.0564(14) Uiso 1.000000 GR
H11c H 0.4947(6) 0.0645(10) 0.5980(15) 0.0564(14) Uiso 1.000000 GR
C24 C 0.3259(4) 0.3134(4) 0.95383(18) 0.0315(8) Uani 1.000000 .
H24a H 0.340(3) 0.2832(12) 0.9958(2) 0.0473(12) Uiso 1.000000 GR
H24b H 0.4096(18) 0.3911(9) 0.9550(9) 0.0473(12) Uiso 1.000000 GR
H24c H 0.2411(13) 0.328(2) 0.9456(7) 0.0473(12) Uiso 1.000000 GR
C1 C 0.2056(4) -0.0309(3) 0.73172(18) 0.0304(8) Uani 1.000000 .
H1a H 0.1187(4) -0.0439(3) 0.74451(18) 0.0365(10) Uiso 1.000000 R
H1b H 0.1745(4) -0.0756(3) 0.68684(18) 0.0365(10) Uiso 1.000000 R
C13 C -0.0777(4) 0.3050(4) 0.6245(2) 0.0355(9) Uani 1.000000 .
H13a H -0.0388(14) 0.3755(18) 0.6014(13) 0.0532(13) Uiso 1.000000 GR
H13b H -0.1672(11) 0.2406(9) 0.5956(12) 0.0532(13) Uiso 1.000000 GR
H13c H -0.096(2) 0.333(3) 0.6634(2) 0.0532(13) Uiso 1.000000 GR
C14 C -0.0344(4) 0.1358(4) 0.6768(2) 0.0377(9) Uani 1.000000 .
H14a H -0.1208(19) 0.0726(11) 0.6454(5) 0.0566(14) Uiso 1.000000 GR
H14b H 0.0352(13) 0.1025(17) 0.6903(14) 0.0566(14) Uiso 1.000000 GR
H14c H -0.059(3) 0.1580(7) 0.7151(9) 0.0566(14) Uiso 1.000000 GR
C39 C 0.8640(5) 0.6320(5) 0.7164(2) 0.0505(12) Uani 1.000000 .
H39a H 0.9247(11) 0.7071(19) 0.7015(10) 0.0758(18) Uiso 1.000000 GR
H39b H 0.8587(6) 0.654(3) 0.7599(4) 0.0758(18) Uiso 1.000000 GR
H39c H 0.9046(16) 0.5726(13) 0.7184(14) 0.0758(18) Uiso 1.000000 GR
C40 C 0.7224(5) 0.5468(5) 0.6005(2) 0.0439(11) Uani 1.000000 .
H40a H 0.6262(6) 0.510(3) 0.5701(3) 0.0659(16) Uiso 1.000000 GR
H40b H 0.782(3) 0.6246(7) 0.5874(7) 0.0659(16) Uiso 1.000000 GR
H40c H 0.764(3) 0.488(2) 0.5999(4) 0.0659(16) Uiso 1.000000 GR
C25 C 0.1772(4) 0.0926(4) 0.8981(2) 0.0400(10) Uani 1.000000 .
H25a H 0.164(2) 0.0309(9) 0.8629(10) 0.0600(15) Uiso 1.000000 GR
H25b H 0.1947(15) 0.0627(15) 0.9401(6) 0.0600(15) Uiso 1.000000 GR
H25c H 0.0910(7) 0.1052(7) 0.8908(16) 0.0600(15) Uiso 1.000000 GR
C10 C 0.4807(5) 0.2191(5) 0.5130(2) 0.0469(11) Uani 1.000000 .
H10a H 0.424(2) 0.1534(17) 0.4753(6) 0.0703(16) Uiso 1.000000 GR
H10b H 0.486(3) 0.2986(16) 0.5007(12) 0.0703(16) Uiso 1.000000 GR
H10c H 0.5773(15) 0.225(3) 0.5273(6) 0.0703(16) Uiso 1.000000 GR

loop_
_atom_site_aniso_label
_atom_site_aniso_U_11
_atom_site_aniso_U_22
_atom_site_aniso_U_33
_atom_site_aniso_U_12
_atom_site_aniso_U_13
_atom_site_aniso_U_23
Zn1 0.0155(2) 0.0140(2) 0.0165(2) 0.00100(17) -0.00414(16) -0.00494(16)
N5 0.0173(13) 0.0140(12) 0.0126(13) 0.0034(11) -0.0052(10) -0.0056(10)
N3 0.0153(13) 0.0159(12) 0.0142(13) 0.0041(11) -0.0028(10) -0.0053(10)
N2 0.0178(13) 0.0161(13) 0.0166(13) 0.0052(11) 0.0011(10) -0.0028(10)
N1 0.0152(13) 0.0136(12) 0.0114(12) 0.0017(10) -0.0036(10) -0.0020(10)
N4 0.0166(13) 0.0163(13) 0.0131(13) 0.0020(11) -0.0049(10) -0.0063(10)
C4 0.0095(14) 0.0175(15) 0.0165(15) 0.0030(12) -0.0013(11) -0.0069(12)
C29 0.0155(15) 0.0155(15) 0.0140(15) 0.0010(12) -0.0008(12) -0.0033(12)
C3 0.0072(14) 0.0171(15) 0.0175(15) 0.0017(12) -0.0006(11) -0.0024(12)
C0aa 0.0150(15) 0.0132(14) 0.0171(16) 0.0000(12) -0.0041(12) -0.0031(12)
C30 0.0173(16) 0.0214(16) 0.0153(15) 0.0024(13) 0.0006(12) -0.0043(12)
C17 0.0201(16) 0.0122(14) 0.0146(15) 0.0021(12) -0.0043(12) -0.0077(11)
C41 0.0166(16) 0.0156(15) 0.0142(15) 0.0033(13) -0.0029(12) -0.0055(12)
C45 0.0237(18) 0.0224(17) 0.0244(18) 0.0104(14) -0.0028(14) -0.0061(13)
C23 0.0219(17) 0.0250(17) 0.0196(17) 0.0065(14) 0.0041(13) -0.0029(13)
C34 0.0197(17) 0.0201(16) 0.0161(15) 0.0052(13) 0.0023(13) -0.0008(12)
C42 0.0161(16) 0.0201(16) 0.0160(16) 0.0030(13) -0.0016(12) -0.0047(12)
C1aa 0.0158(16) 0.0149(15) 0.0233(17) 0.0003(13) -0.0046(13) -0.0021(13)
C22 0.0177(16) 0.0159(15) 0.0198(16) 0.0009(13) -0.0021(13) -0.0081(12)
C35 0.0199(17) 0.0258(17) 0.0204(17) 0.0082(14) 0.0001(13) 0.0002(13)
C47 0.0139(16) 0.0216(16) 0.0240(17) 0.0053(13) -0.0015(13) -0.0056(13)
C21 0.0276(18) 0.0194(16) 0.0184(16) 0.0042(14) 0.0027(14) -0.0023(13)
C46 0.0179(16) 0.0198(16) 0.0141(15) 0.0051(13) -0.0027(12) -0.0065(12)
C38 0.0166(17) 0.0269(17) 0.0257(18) 0.0064(14) 0.0007(14) 0.0003(14)
C26 0.0170(17) 0.0267(17) 0.0258(18) 0.0073(14) -0.0021(13) -0.0041(14)
C19 0.0202(17) 0.0215(16) 0.0258(18) 0.0075(14) -0.0058(14) -0.0057(14)
C5 0.0167(17) 0.0252(17) 0.0263(19) 0.0025(14) -0.0093(14) -0.0022(14)
C43 0.0185(17) 0.0192(16) 0.0260(18) -0.0014(14) -0.0026(14) -0.0068(13)
C18 0.0182(16) 0.0172(15) 0.0194(16) 0.0034(13) -0.0039(13) -0.0086(12)
C44 0.031(2) 0.0149(16) 0.034(2) 0.0056(15) 0.0023(16) -0.0040(14)
C12 0.0146(16) 0.0250(17) 0.0285(18) 0.0049(14) 0.0001(13) -0.0006(14)
C50 0.0146(16) 0.0221(16) 0.0264(18) 0.0042(13) -0.0020(13) -0.0079(13)
C48 0.0189(17) 0.0329(19) 0.0285(19) 0.0079(15) 0.0021(14) -0.0071(15)
C8 0.0196(17) 0.0149(15) 0.0198(17) -0.0024(13) 0.0000(13) -0.0039(12)
C20 0.033(2) 0.0223(17) 0.0211(17) 0.0112(15) -0.0072(15) -0.0012(13)
C7 0.0309(19) 0.0218(17) 0.0183(17) 0.0048(15) -0.0013(14) -0.0062(13)
C9 0.0213(17) 0.0239(17) 0.0233(18) 0.0042(14) 0.0011(14) -0.0081(14)
C37 0.0236(18) 0.038(2) 0.0194(17) 0.0133(16) -0.0017(14) 0.0001(15)
C49 0.0196(17) 0.0327(19) 0.0257(19) 0.0096(15) -0.0065(14) -0.0070(15)
C32 0.033(2) 0.0147(16) 0.037(2) -0.0014(15) 0.0135(17) -0.0067(14)
C31 0.0224(18) 0.0215(17) 0.0267(19) -0.0020(14) 0.0038(14) -0.0076(14)
C6 0.029(2) 0.0264(18) 0.0203(18) 0.0030(15) -0.0125(15) -0.0059(14)
C33 0.033(2) 0.0199(17) 0.0286(19) 0.0102(15) 0.0094(15) -0.0009(14)
C36 0.029(2) 0.040(2) 0.033(2) 0.0202(18) 0.0040(16) 0.0030(17)
C51 0.0236(19) 0.041(2) 0.032(2) 0.0155(17) -0.0038(15) 0.0008(17)
C52 0.0188(18) 0.033(2) 0.039(2) 0.0047(16) 0.0010(16) -0.0085(17)
C28 0.0256(19) 0.036(2) 0.030(2) 0.0107(16) 0.0034(15) -0.0085(16)
C27 0.0170(18) 0.046(2) 0.038(2) 0.0096(17) 0.0011(16) -0.0034(18)
C2 0.034(2) 0.0222(17) 0.0291(19) 0.0075(16) 0.0051(16) -0.0016(14)
C11 0.030(2) 0.033(2) 0.044(2) 0.0125(17) 0.0044(17) -0.0040(18)
C24 0.033(2) 0.033(2) 0.0273(19) 0.0143(17) 0.0071(16) -0.0036(15)
C1 0.0290(19) 0.0216(17) 0.0258(19) 0.0047(15) -0.0043(15) -0.0062(14)
C13 0.0207(18) 0.036(2) 0.046(2) 0.0127(17) 0.0040(16) 0.0029(18)
C14 0.029(2) 0.042(2) 0.048(2) 0.0172(18) 0.0160(18) 0.0146(19)
C39 0.030(2) 0.059(3) 0.046(3) 0.020(2) -0.015(2) -0.012(2)
C40 0.052(3) 0.060(3) 0.034(2) 0.038(2) 0.0116(19) 0.003(2)
C25 0.024(2) 0.033(2) 0.052(3) 0.0035(17) 0.0111(18) -0.0033(18)
C10 0.037(2) 0.062(3) 0.039(2) 0.018(2) 0.0135(19) 0.008(2)

loop_
_atom_type_symbol
_atom_type_scat_dispersion_real
_atom_type_scat_dispersion_imag
_atom_type_scat_Cromer_Mann_a1
_atom_type_scat_Cromer_Mann_a2
_atom_type_scat_Cromer_Mann_a3
_atom_type_scat_Cromer_Mann_a4
_atom_type_scat_Cromer_Mann_b1
_atom_type_scat_Cromer_Mann_b2
_atom_type_scat_Cromer_Mann_b3
_atom_type_scat_Cromer_Mann_b4
_atom_type_scat_Cromer_Mann_c
_atom_type_scat_source
_atom_type_scat_dispersion_source
H 0.00000 0.00000 0.49300 0.32291 0.14019 0.04081 10.51090 26.12570 3.14236 57.79970 0.0030380000826 'International Tables Volume C Table 6.1.1.4 (pp. 500-502)' 'Henke, Gullikson and Davis, At. Data and Nucl. Data Tables, 1993, 54, 2'
C 0.01920 0.00962 2.31000 1.02000 1.58860 0.86500 20.84390 10.20750 0.56870 51.65120 0.215599998832 'International Tables Volume C Table 6.1.1.4 (pp. 500-502)' 'Henke, Gullikson and Davis, At. Data and Nucl. Data Tables, 1993, 54, 2'
Zn -1.55628 0.70462 14.07430 7.03180 5.16520 2.41000 3.26550 0.23330 10.31630 58.70970 1.30410003662 'International Tables Volume C Table 6.1.1.4 (pp. 500-502)' 'Henke, Gullikson and Davis, At. Data and Nucl. Data Tables, 1993, 54, 2'
N 0.03256 0.01839 12.21260 3.13220 2.01250 1.16630 0.00570 9.89330 28.99750 0.58260 -11.5290002823 'International Tables Volume C Table 6.1.1.4 (pp. 500-502)' 'Henke, Gullikson and Davis, At. Data and Nucl. Data Tables, 1993, 54, 2'

loop_
_geom_angle_atom_site_label_1
_geom_angle_atom_site_label_2
_geom_angle_atom_site_label_3
_geom_angle
_geom_angle_site_symmetry_1
_geom_angle_site_symmetry_3
_geom_angle_publ_flag
N1 Zn1 N2 94.56(11) . . ?
C1 Zn1 N2 128.03(13) . . ?
C1 Zn1 N1 137.23(13) . . ?
C4 N5 H5 117.39(18) . . ?
C41 N5 H5 117.39(16) . . ?
C41 N5 C4 125.2(3) . . ?
C3 N3 C4 125.8(3) . . ?
C4 N2 Zn1 121.0(2) . . ?
C17 N2 Zn1 119.3(2) . . ?
C17 N2 C4 118.9(2) . . ?
C3 N1 Zn1 121.2(2) . . ?
C0aa N1 Zn1 121.1(2) . . ?
C0aa N1 C3 117.6(3) . . ?
C29 N4 H4 117.65(16) . . ?
C3 N4 H4 117.65(16) . . ?
C3 N4 C29 124.7(3) . . ?
N3 C4 N5 115.4(3) . . ?
N2 C4 N5 117.8(3) . . ?
N2 C4 N3 126.8(3) . . ?
C30 C29 N4 118.9(3) . . ?
C34 C29 N4 118.6(3) . . ?
C34 C29 C30 122.5(3) . . ?
N1 C3 N3 127.5(3) . . ?
N4 C3 N3 114.7(3) . . ?
N4 C3 N1 117.7(3) . . ?
C1aa C0aa N1 118.6(3) . . ?
C8 C0aa N1 120.1(3) . . ?
C8 C0aa C1aa 121.3(3) . . ?
C38 C30 C29 120.9(3) . . ?
C31 C30 C29 116.7(3) . . ?
C31 C30 C38 122.2(3) . . ?
C22 C17 N2 121.0(3) . . ?
C18 C17 N2 118.2(3) . . ?
C18 C17 C22 120.7(3) . . ?
C42 C41 N5 118.6(3) . . ?
C46 C41 N5 119.6(3) . . ?
C46 C41 C42 121.6(3) . . ?
C46 C45 H45 119.7(2) . . ?
C44 C45 H45 119.7(2) . . ?
C44 C45 C46 120.7(3) . . ?
C22 C23 H23 107.97(19) . . ?
C24 C23 H23 108.0(2) . . ?
C24 C23 C22 110.3(3) . . ?
C25 C23 H23 108.0(2) . . ?
C25 C23 C22 112.4(3) . . ?
C25 C23 C24 110.1(3) . . ?
C35 C34 C29 119.6(3) . . ?
C33 C34 C29 117.9(3) . . ?
C33 C34 C35 122.4(3) . . ?
C43 C42 C41 118.1(3) . . ?
C50 C42 C41 120.7(3) . . ?
C50 C42 C43 121.2(3) . . ?
C5 C1aa C0aa 118.4(3) . . ?
C12 C1aa C0aa 120.5(3) . . ?
C12 C1aa C5 121.0(3) . . ?
C23 C22 C17 121.5(3) . . ?
C21 C22 C17 118.6(3) . . ?
C21 C22 C23 119.9(3) . . ?
H35 C35 C34 107.54(18) . . ?
C37 C35 C34 110.2(3) . . ?
C37 C35 H35 107.5(2) . . ?
C36 C35 C34 114.5(3) . . ?
C36 C35 H35 107.5(2) . . ?
C36 C35 C37 109.3(3) . . ?
C46 C47 H47 107.94(18) . . ?
C48 C47 H47 107.9(2) . . ?
C48 C47 C46 110.4(3) . . ?
C49 C47 H47 107.94(19) . . ?
C49 C47 C46 112.1(3) . . ?
C49 C47 C48 110.4(3) . . ?
H21 C21 C22 119.3(2) . . ?
C20 C21 C22 121.4(3) . . ?
C20 C21 H21 119.3(2) . . ?
C45 C46 C41 118.1(3) . . ?
C47 C46 C41 123.1(3) . . ?
C47 C46 C45 118.7(3) . . ?
H38 C38 C30 107.64(19) . . ?
C39 C38 C30 113.8(3) . . ?
C39 C38 H38 107.6(3) . . ?
C40 C38 C30 110.0(3) . . ?
C40 C38 H38 107.6(2) . . ?
C40 C38 C39 109.9(4) . . ?
C18 C26 H26 107.36(18) . . ?
C28 C26 H26 107.4(2) . . ?
C28 C26 C18 110.2(3) . . ?
C27 C26 H26 107.4(2) . . ?
C27 C26 C18 113.9(3) . . ?
C27 C26 C28 110.3(3) . . ?
C18 C19 H19 119.2(2) . . ?
C20 C19 H19 119.2(2) . . ?
C20 C19 C18 121.6(3) . . ?
H5a C5 C1aa 119.5(2) . . ?
C6 C5 C1aa 121.1(3) . . ?
C6 C5 H5a 119.5(2) . . ?
H43 C43 C42 119.5(2) . . ?
C44 C43 C42 121.0(3) . . ?
C44 C43 H43 119.5(2) . . ?
C26 C18 C17 119.8(3) . . ?
C19 C18 C17 118.0(3) . . ?
C19 C18 C26 122.1(3) . . ?
C43 C44 C45 120.3(3) . . ?
H44 C44 C45 119.8(2) . . ?
H44 C44 C43 119.8(2) . . ?
H12 C12 C1aa 107.54(17) . . ?
C13 C12 C1aa 114.9(3) . . ?
C13 C12 H12 107.5(2) . . ?
C14 C12 C1aa 109.5(3) . . ?
C14 C12 H12 107.5(2) . . ?
C14 C12 C13 109.6(3) . . ?
H50 C50 C42 107.69(17) . . ?
C51 C50 C42 111.1(3) . . ?
C51 C50 H50 107.7(2) . . ?
C52 C50 C42 113.5(3) . . ?
C52 C50 H50 107.69(19) . . ?
C52 C50 C51 108.9(3) . . ?
H48a C48 C47 109.5 . . ?
H48b C48 C47 109.5 . . ?
H48b C48 H48a 109.5 . . ?
H48c C48 C47 109.5 . . ?
H48c C48 H48a 109.5 . . ?
H48c C48 H48b 109.5 . . ?
C7 C8 C0aa 117.9(3) . . ?
C9 C8 C0aa 121.5(3) . . ?
C9 C8 C7 120.6(3) . . ?
C19 C20 C21 119.6(3) . . ?
H20 C20 C21 120.2(2) . . ?
H20 C20 C19 120.2(2) . . ?
H7 C7 C8 119.4(2) . . ?
C6 C7 C8 121.1(3) . . ?
C6 C7 H7 119.4(2) . . ?
H9 C9 C8 107.71(17) . . ?
C11 C9 C8 110.7(3) . . ?
C11 C9 H9 107.7(2) . . ?
C10 C9 C8 113.8(3) . . ?
C10 C9 H9 107.7(2) . . ?
C10 C9 C11 109.0(3) . . ?
H37a C37 C35 109.5 . . ?
H37b C37 C35 109.5 . . ?
H37b C37 H37a 109.5 . . ?
H37c C37 C35 109.5 . . ?
H37c C37 H37a 109.5 . . ?
H37c C37 H37b 109.5 . . ?
H49a C49 C47 109.5 . . ?
H49b C49 C47 109.5 . . ?
H49b C49 H49a 109.5 . . ?
H49c C49 C47 109.5 . . ?
H49c C49 H49a 109.5 . . ?
H49c C49 H49b 109.5 . . ?
C31 C32 H32 119.7(2) . . ?
C33 C32 H32 119.7(2) . . ?
C33 C32 C31 120.7(3) . . ?
C32 C31 C30 121.4(3) . . ?
H31 C31 C30 119.3(2) . . ?
H31 C31 C32 119.3(2) . . ?
C7 C6 C5 120.3(3) . . ?
H6 C6 C5 119.9(2) . . ?
H6 C6 C7 119.9(2) . . ?
C32 C33 C34 120.6(3) . . ?
H33 C33 C34 119.7(2) . . ?
H33 C33 C32 119.7(2) . . ?
H36a C36 C35 109.5 . . ?
H36b C36 C35 109.5 . . ?
H36b C36 H36a 109.5 . . ?
H36c C36 C35 109.5 . . ?
H36c C36 H36a 109.5 . . ?
H36c C36 H36b 109.5 . . ?
H51a C51 C50 109.5 . . ?
H51b C51 C50 109.5 . . ?
H51b C51 H51a 109.5 . . ?
H51c C51 C50 109.5 . . ?
H51c C51 H51a 109.5 . . ?
H51c C51 H51b 109.5 . . ?
H52a C52 C50 109.5 . . ?
H52b C52 C50 109.5 . . ?
H52b C52 H52a 109.5 . . ?
H52c C52 C50 109.5 . . ?
H52c C52 H52a 109.5 . . ?
H52c C52 H52b 109.5 . . ?
H28a C28 C26 109.5 . . ?
H28b C28 C26 109.5 . . ?
H28b C28 H28a 109.5 . . ?
H28c C28 C26 109.5 . . ?
H28c C28 H28a 109.5 . . ?
H28c C28 H28b 109.5 . . ?
H27a C27 C26 109.5 . . ?
H27b C27 C26 109.5 . . ?
H27b C27 H27a 109.5 . . ?
H27c C27 C26 109.5 . . ?
H27c C27 H27a 109.5 . . ?
H27c C27 H27b 109.5 . . ?
H2b C2 H2a 109.5 . . ?
H2c C2 H2a 109.5 . . ?
H2c C2 H2b 109.5 . . ?
C1 C2 H2a 109.5 . . ?
C1 C2 H2b 109.5 . . ?
C1 C2 H2c 109.5 . . ?
H11a C11 C9 109.5 . . ?
H11b C11 C9 109.5 . . ?
H11b C11 H11a 109.5 . . ?
H11c C11 C9 109.5 . . ?
H11c C11 H11a 109.5 . . ?
H11c C11 H11b 109.5 . . ?
H24a C24 C23 109.5 . . ?
H24b C24 C23 109.5 . . ?
H24b C24 H24a 109.5 . . ?
H24c C24 C23 109.5 . . ?
H24c C24 H24a 109.5 . . ?
H24c C24 H24b 109.5 . . ?
C2 C1 Zn1 115.6(2) . . ?
H1a C1 Zn1 108.39(12) . . ?
H1a C1 C2 108.4(2) . . ?
H1b C1 Zn1 108.39(11) . . ?
H1b C1 C2 108.39(19) . . ?
H1b C1 H1a 107.4 . . ?
H13a C13 C12 109.5 . . ?
H13b C13 C12 109.5 . . ?
H13b C13 H13a 109.5 . . ?
H13c C13 C12 109.5 . . ?
H13c C13 H13a 109.5 . . ?
H13c C13 H13b 109.5 . . ?
H14a C14 C12 109.5 . . ?
H14b C14 C12 109.5 . . ?
H14b C14 H14a 109.5 . . ?
H14c C14 C12 109.5 . . ?
H14c C14 H14a 109.5 . . ?
H14c C14 H14b 109.5 . . ?
H39a C39 C38 109.5 . . ?
H39b C39 C38 109.5 . . ?
H39b C39 H39a 109.5 . . ?
H39c C39 C38 109.5 . . ?
H39c C39 H39a 109.5 . . ?
H39c C39 H39b 109.5 . . ?
H40a C40 C38 109.5 . . ?
H40b C40 C38 109.5 . . ?
H40b C40 H40a 109.5 . . ?
H40c C40 C38 109.5 . . ?
H40c C40 H40a 109.5 . . ?
H40c C40 H40b 109.5 . . ?
H25a C25 C23 109.5 . . ?
H25b C25 C23 109.5 . . ?
H25b C25 H25a 109.5 . . ?
H25c C25 C23 109.5 . . ?
H25c C25 H25a 109.5 . . ?
H25c C25 H25b 109.5 . . ?
H10a C10 C9 109.5 . . ?
H10b C10 C9 109.5 . . ?
H10b C10 H10a 109.5 . . ?
H10c C10 C9 109.5 . . ?
H10c C10 H10a 109.5 . . ?
H10c C10 H10b 109.5 . . ?

loop_
_geom_bond_atom_site_label_1
_geom_bond_atom_site_label_2
_geom_bond_distance
_geom_bond_site_symmetry_2
_geom_bond_publ_flag
Zn1 N2 1.958(3) . ?
Zn1 N1 1.955(3) . ?
Zn1 C1 1.962(4) . ?
N5 H5 0.8800 . ?
N5 C4 1.368(4) . ?
N5 C41 1.435(4) . ?
N3 C4 1.326(4) . ?
N3 C3 1.339(4) . ?
N2 C4 1.348(4) . ?
N2 C17 1.430(4) . ?
N1 C3 1.341(4) . ?
N1 C0aa 1.442(4) . ?
N4 H4 0.8800 . ?
N4 C29 1.434(4) . ?
N4 C3 1.368(4) . ?
C29 C30 1.409(5) . ?
C29 C34 1.402(5) . ?
C0aa C1aa 1.412(5) . ?
C0aa C8 1.408(5) . ?
C30 C38 1.510(5) . ?
C30 C31 1.400(5) . ?
C17 C22 1.406(5) . ?
C17 C18 1.416(5) . ?
C41 C42 1.401(4) . ?
C41 C46 1.400(5) . ?
C45 H45 0.9500 . ?
C45 C46 1.397(5) . ?
C45 C44 1.385(5) . ?
C23 H23 1.0000 . ?
C23 C22 1.525(5) . ?
C23 C24 1.536(5) . ?
C23 C25 1.527(5) . ?
C34 C35 1.520(5) . ?
C34 C33 1.391(5) . ?
C42 C43 1.396(5) . ?
C42 C50 1.528(5) . ?
C1aa C5 1.392(5) . ?
C1aa C12 1.516(5) . ?
C22 C21 1.388(5) . ?
C35 H35 1.0000 . ?
C35 C37 1.537(5) . ?
C35 C36 1.531(5) . ?
C47 H47 1.0000 . ?
C47 C46 1.524(4) . ?
C47 C48 1.532(5) . ?
C47 C49 1.523(5) . ?
C21 H21 0.9500 . ?
C21 C20 1.384(5) . ?
C38 H38 1.0000 . ?
C38 C39 1.526(5) . ?
C38 C40 1.515(5) . ?
C26 H26 1.0000 . ?
C26 C18 1.518(5) . ?
C26 C28 1.530(5) . ?
C26 C27 1.538(5) . ?
C19 H19 0.9500 . ?
C19 C18 1.393(5) . ?
C19 C20 1.378(6) . ?
C5 H5a 0.9500 . ?
C5 C6 1.383(6) . ?
C43 H43 0.9500 . ?
C43 C44 1.378(5) . ?
C44 H44 0.9500 . ?
C12 H12 1.0000 . ?
C12 C13 1.533(5) . ?
C12 C14 1.534(5) . ?
C50 H50 1.0000 . ?
C50 C51 1.525(5) . ?
C50 C52 1.533(5) . ?
C48 H48a 0.9800 . ?
C48 H48b 0.9800 . ?
C48 H48c 0.9800 . ?
C8 C7 1.403(5) . ?
C8 C9 1.515(5) . ?
C20 H20 0.9500 . ?
C7 H7 0.9500 . ?
C7 C6 1.383(5) . ?
C9 H9 1.0000 . ?
C9 C11 1.533(5) . ?
C9 C10 1.530(6) . ?
C37 H37a 0.9800 . ?
C37 H37b 0.9800 . ?
C37 H37c 0.9800 . ?
C49 H49a 0.9800 . ?
C49 H49b 0.9800 . ?
C49 H49c 0.9800 . ?
C32 H32 0.9500 . ?
C32 C31 1.378(6) . ?
C32 C33 1.381(5) . ?
C31 H31 0.9500 . ?
C6 H6 0.9500 . ?
C33 H33 0.9500 . ?
C36 H36a 0.9800 . ?
C36 H36b 0.9800 . ?
C36 H36c 0.9800 . ?
C51 H51a 0.9800 . ?
C51 H51b 0.9800 . ?
C51 H51c 0.9800 . ?
C52 H52a 0.9800 . ?
C52 H52b 0.9800 . ?
C52 H52c 0.9800 . ?
C28 H28a 0.9800 . ?
C28 H28b 0.9800 . ?
C28 H28c 0.9800 . ?
C27 H27a 0.9800 . ?
C27 H27b 0.9800 . ?
C27 H27c 0.9800 . ?
C2 H2a 0.9800 . ?
C2 H2b 0.9800 . ?
C2 H2c 0.9800 . ?
C2 C1 1.538(5) . ?
C11 H11a 0.9800 . ?
C11 H11b 0.9800 . ?
C11 H11c 0.9800 . ?
C24 H24a 0.9800 . ?
C24 H24b 0.9800 . ?
C24 H24c 0.9800 . ?
C1 H1a 0.9900 . ?
C1 H1b 0.9900 . ?
C13 H13a 0.9800 . ?
C13 H13b 0.9800 . ?
C13 H13c 0.9800 . ?
C14 H14a 0.9800 . ?
C14 H14b 0.9800 . ?
C14 H14c 0.9800 . ?
C39 H39a 0.9800 . ?
C39 H39b 0.9800 . ?
C39 H39c 0.9800 . ?
C40 H40a 0.9800 . ?
C40 H40b 0.9800 . ?
C40 H40c 0.9800 . ?
C25 H25a 0.9800 . ?
C25 H25b 0.9800 . ?
C25 H25c 0.9800 . ?
C10 H10a 0.9800 . ?
C10 H10b 0.9800 . ?
C10 H10c 0.9800 . ?
